data_7710494
loop_
_publ_author_name
'Romanenko, Nikita R.'
'Kuzmin, Alexey V.'
'Mikhailenko, Maxim V.'
'Faraonov, Maxim A.'
'Khasanov, Salavat S.'
'Yudanova, Evgeniya I.'
'Shestakov, Alexander F.'
'Otsuka, Akihiro'
'Yamochi, Hideki'
'Kitagawa, Hiroshi'
'Konarev, Dmitri V.'

_publ_section_title
;
 Trinuclear coordination assemblies of low-spin dicyano manganese(ii) (S =
 1/2) and iron(ii) (S = 0) phthalocyanines with manganese(ii)
 acetylacetonate, tris(cyclopentadienyl)gadolinium(iii) and neodymium(iii)
;
_journal_name_full 'Dalton Transactions'
_journal_paper_doi 10.1039/D2DT01052F
_journal_year 2022
_chemical_formula_moiety 'C64 H46 Gd2 Mn N10, 2(C18 H36 K N2 O6), 4(C6 H4 Cl2)'
_chemical_formula_sum 'C124 H134 Cl8 Gd2 K2 Mn N14 O12'
_chemical_formula_weight 2743.68
_space_group_crystal_system triclinic
_space_group_IT_number 2
_space_group_name_Hall '-P 1'
_space_group_name_H-M_alt 'P -1'
_atom_sites_solution_hydrogens geom
_atom_sites_solution_primary dual
_audit_creation_date 2021-10-23
_audit_creation_method
;
FinalCif V89 by Daniel Kratzert, Freiburg 2021,
https://dkratzert.de/finalcif.html
;
_audit_update_record
;
2021-10-23 deposited with the CCDC.	2022-06-15 downloaded from the CCDC.
;
_cell_angle_alpha 73.112(2)
_cell_angle_beta 78.193(2)
_cell_angle_gamma 67.321(2)
_cell_formula_units_Z 1
_cell_length_a 13.9492(3)
_cell_length_b 14.2598(2)
_cell_length_c 17.5018(3)
_cell_measurement_reflns_used 1600
_cell_measurement_temperature 106(2)
_cell_measurement_theta_max 23.0
_cell_measurement_theta_min 2.0
_cell_volume 3056.67(11)
_computing_molecular_graphics 'Olex2 1.5 (Dolomanov et al., 2009)'
_computing_publication_material 'Olex2 1.5 (Dolomanov et al., 2009)'
_computing_structure_refinement 'SHELXL 2018/3 (Sheldrick, 2015)'
_computing_structure_solution 'SHELXT 2018/2 (Sheldrick, 2018)'
_diffrn_ambient_environment N~2~
_diffrn_ambient_temperature 106(2)
_diffrn_detector 'CCD plate'
_diffrn_detector_area_resol_mean 5.2283
_diffrn_detector_type AtlasS2
_diffrn_measured_fraction_theta_full 0.999
_diffrn_measured_fraction_theta_max 0.999
_diffrn_measurement_device 'four-circle diffractometer'
_diffrn_measurement_device_type 'Xcalibur, AtlasS2, Gemini'
_diffrn_measurement_method '\w scans'
_diffrn_radiation_monochromator graphite
_diffrn_radiation_probe x-ray
_diffrn_radiation_type MoK\a
_diffrn_radiation_wavelength 0.71073
_diffrn_reflns_av_R_equivalents 0.0229
_diffrn_reflns_av_unetI/netI 0.0233
_diffrn_reflns_Laue_measured_fraction_full 0.999
_diffrn_reflns_Laue_measured_fraction_max 0.999
_diffrn_reflns_limit_h_max 17
_diffrn_reflns_limit_h_min -17
_diffrn_reflns_limit_k_max 17
_diffrn_reflns_limit_k_min -17
_diffrn_reflns_limit_l_max 21
_diffrn_reflns_limit_l_min -21
_diffrn_reflns_number 36115
_diffrn_reflns_point_group_measured_fraction_full 0.999
_diffrn_reflns_point_group_measured_fraction_max 0.999
_diffrn_reflns_theta_full 25.242
_diffrn_reflns_theta_max 26.000
_diffrn_reflns_theta_min 1.865
_diffrn_source 'fine-focus sealed X-ray tube'
_diffrn_source_type 'Enhance (Mo) X-ray Source'
_exptl_absorpt_coefficient_mu 1.483
_exptl_crystal_colour 'metallic dark black'
_exptl_crystal_colour_lustre metallic
_exptl_crystal_colour_modifier dark
_exptl_crystal_colour_primary black
_exptl_crystal_density_diffrn 1.491
_exptl_crystal_description block
_exptl_crystal_F_000 1399
_exptl_crystal_size_max 0.2
_exptl_crystal_size_mid 0.2
_exptl_crystal_size_min 0.1
_refine_diff_density_max 1.590
_refine_diff_density_min -0.880
_refine_diff_density_rms 0.071
_refine_ls_extinction_method none
_refine_ls_goodness_of_fit_ref 1.043
_refine_ls_hydrogen_treatment constr
_refine_ls_matrix_type full
_refine_ls_number_parameters 791
_refine_ls_number_reflns 12027
_refine_ls_number_restraints 54
_refine_ls_restrained_S_all 1.050
_refine_ls_R_factor_all 0.0270
_refine_ls_R_factor_gt 0.0259
_refine_ls_shift/su_max 0.002
_refine_ls_shift/su_mean 0.000
_refine_ls_structure_factor_coef Fsqd
_refine_ls_weighting_details 'w=1/[\s^2^(Fo^2^)+(0.0289P)^2^+3.9460P] where P=(Fo^2^+2Fc^2^)/3'
_refine_ls_weighting_scheme calc
_refine_ls_wR_factor_gt 0.0641
_refine_ls_wR_factor_ref 0.0647
_reflns_Friedel_coverage 0.000
_reflns_number_gt 11622
_reflns_number_total 12027
_reflns_threshold_expression 'I > 2\s(I)'
_cod_data_source_file d2dt01052f2.cif
_cod_data_source_block shelx
_cod_database_code 7710494
_shelx_shelxl_version_number 2018/3
_olex2_submission_special_instructions 'No special instructions were received'
_shelx_space_group_comment
;
The symmetry employed for this shelxl refinement is uniquely defined
by the following loop, which should always be used as a source of
symmetry information in preference to the above space-group names.
They are only intended as comments.
;
_shelx_estimated_absorpt_t_min 0.756
_shelx_estimated_absorpt_t_max 0.866
_olex2_refinement_description
;
1. Fixed Uiso
 At 1.2 times of:
  All C(H) groups, All C(H,H) groups
2. Uiso/Uaniso restraints and constraints
C64 \\sim C65 \\sim C66 \\sim C61 \\sim C62 \\sim C63: within 1.7A with sigma
of 0.004 and sigma for terminal atoms of 0.008 within 1.7A
3. Same fragment restrains
{Cl51, Cl52, C51, C52, C53, C54, C55, C56} sigma for 1-2: 0.001, 1-3: 0.001
as in
{Cl61, Cl62, C61, C62, C63, C64, C65, C66}
4. Others
 Sof(Cl61)=Sof(Cl62)=Sof(C61)=Sof(C62)=Sof(C63)=Sof(H63)=Sof(C64)=Sof(H64)=
 Sof(C65)=Sof(H65)=Sof(C66)=Sof(H66)=1-FVAR(1)
 Sof(Cl51)=Sof(Cl52)=Sof(C51)=Sof(C52)=Sof(C53)=Sof(H53)=Sof(C54)=Sof(H54)=
 Sof(C55)=Sof(H55)=Sof(C56)=Sof(H56)=FVAR(1)
5.a Free rotating group:
 Cl51(Cl52,C51,C52,C53,C54,C55,C56)
5.b Secondary CH2 refined with riding coordinates:
 C301(H30A,H30B), C302(H30C,H30D), C303(H30E,H30F), C304(H30G,H30H), C305(H30I,
 H30J), C306(H30K,H30L), C307(H30M,H30N), C308(H30O,H30P), C309(H30Q,H30R),
 C310(H31A,H31B), C311(H31C,H31D), C312(H31E,H31F), C313(H31G,H31H), C314(H31I,
 H31J), C315(H31K,H31L), C316(H31M,H31N), C317(H31O,H31P), C318(H31Q,H31R)
5.c Aromatic/amide H refined with riding coordinates:
 C104(H104), C105(H105), C106(H106), C107(H107), C112(H112), C113(H113),
 C114(H114), C115(H115), C201(H201), C202(H202), C203(H203), C204(H204),
 C205(H205), C206(H206), C207(H207), C208(H208), C209(H209), C210(H210),
 C211(H211), C212(H212), C213(H213), C214(H214), C215(H215), C43(H43), C44(H44),
  C45(H45), C46(H46), C53(H53), C54(H54), C55(H55), C56(H56), C63(H63),
 C64(H64), C65(H65), C66(H66)
;

loop_
_space_group_symop_operation_xyz
'x, y, z'
'-x, -y, -z'

loop_
_atom_site_label
_atom_site_type_symbol
_atom_site_fract_x
_atom_site_fract_y
_atom_site_fract_z
_atom_site_U_iso_or_equiv
_atom_site_adp_type
_atom_site_occupancy
_atom_site_site_symmetry_order
_atom_site_calc_flag
_atom_site_refinement_flags_posn
_atom_site_refinement_flags_adp
_atom_site_refinement_flags_occupancy
_atom_site_disorder_assembly
_atom_site_disorder_group
Gd21 Gd 0.54305(2) 0.51594(2) 0.18144(2) 0.01442(4) Uani 1 1 d . . . . .
Mn11 Mn 0.500000 0.500000 0.500000 0.01104(9) Uani 1 2 d S . P . .
N101 N 0.76195(14) 0.40575(14) 0.45388(11) 0.0155(4) Uani 1 1 d . . . . .
N102 N 0.61263(14) 0.55553(14) 0.48171(10) 0.0135(4) Uani 1 1 d . . . . .
N103 N 0.51347(14) 0.73185(14) 0.49783(11) 0.0156(4) Uani 1 1 d . . . . .
N104 N 0.39810(13) 0.63337(13) 0.51787(10) 0.0131(3) Uani 1 1 d . . . . .
N105 N 0.49279(15) 0.55974(14) 0.31174(11) 0.0184(4) Uani 1 1 d . . . . .
C101 C 0.70821(16) 0.34340(17) 0.46285(12) 0.0147(4) Uani 1 1 d . . . . .
C102 C 0.71740(16) 0.50259(17) 0.46346(13) 0.0149(4) Uani 1 1 d . . . . .
C103 C 0.77617(17) 0.57038(17) 0.45672(13) 0.0165(4) Uani 1 1 d . . . . .
C104 C 0.88299(18) 0.55380(18) 0.44335(14) 0.0208(5) Uani 1 1 d . . . . .
H104 H 0.932680 0.488683 0.435264 0.025 Uiso 1 1 calc R U . . .
C105 C 0.91409(18) 0.63554(19) 0.44225(15) 0.0239(5) Uani 1 1 d . . . . .
H105 H 0.986369 0.626153 0.433375 0.029 Uiso 1 1 calc R U . . .
C106 C 0.84149(19) 0.73110(19) 0.45390(15) 0.0234(5) Uani 1 1 d . . . . .
H106 H 0.865168 0.785972 0.452027 0.028 Uiso 1 1 calc R U . . .
C107 C 0.73472(18) 0.74801(18) 0.46827(14) 0.0209(5) Uani 1 1 d . . . . .
H107 H 0.685343 0.813057 0.476773 0.025 Uiso 1 1 calc R U . . .
C108 C 0.70323(17) 0.66582(17) 0.46967(13) 0.0170(4) Uani 1 1 d . . . . .
C109 C 0.60104(17) 0.65488(16) 0.48462(13) 0.0150(4) Uani 1 1 d . . . . .
C110 C 0.42050(17) 0.72094(16) 0.51283(12) 0.0148(4) Uani 1 1 d . . . . .
C111 C 0.32432(17) 0.80562(17) 0.52621(13) 0.0164(4) Uani 1 1 d . . . . .
C112 C 0.30399(19) 0.91088(18) 0.52143(14) 0.0210(5) Uani 1 1 d . . . . .
H112 H 0.359000 0.937949 0.511342 0.025 Uiso 1 1 calc R U . . .
C113 C 0.2002(2) 0.97441(18) 0.53199(15) 0.0249(5) Uani 1 1 d . . . . .
H113 H 0.183912 1.046751 0.527693 0.030 Uiso 1 1 calc R U . . .
C114 C 0.11936(19) 0.93439(19) 0.54878(15) 0.0237(5) Uani 1 1 d . . . . .
H114 H 0.049278 0.979692 0.556872 0.028 Uiso 1 1 calc R U . . .
C115 C 0.13939(18) 0.82939(18) 0.55391(14) 0.0199(5) Uani 1 1 d . . . . .
H115 H 0.084337 0.802173 0.565218 0.024 Uiso 1 1 calc R U . . .
C116 C 0.24343(17) 0.76566(17) 0.54180(13) 0.0164(4) Uani 1 1 d . . . . .
C117 C 0.48933(16) 0.54495(16) 0.38066(13) 0.0141(4) Uani 1 1 d . . . . .
C201 C 0.75153(18) 0.4004(2) 0.16231(17) 0.0281(6) Uani 1 1 d . . . . .
H201 H 0.767620 0.331323 0.157023 0.034 Uiso 1 1 calc R U . . .
C202 C 0.73906(19) 0.4899(2) 0.09874(16) 0.0287(6) Uani 1 1 d . . . . .
H202 H 0.743186 0.492318 0.043379 0.034 Uiso 1 1 calc R U . . .
C203 C 0.71936(19) 0.5751(2) 0.13204(18) 0.0315(6) Uani 1 1 d . . . . .
H203 H 0.709479 0.645104 0.102985 0.038 Uiso 1 1 calc R U . . .
C204 C 0.71689(19) 0.5385(2) 0.21536(18) 0.0331(6) Uani 1 1 d . . . . .
H204 H 0.704273 0.579579 0.252897 0.040 Uiso 1 1 calc R U . . .
C205 C 0.73636(19) 0.4299(2) 0.23421(17) 0.0313(6) Uani 1 1 d . . . . .
H205 H 0.738687 0.385203 0.286502 0.038 Uiso 1 1 calc R U . . .
C206 C 0.50268(19) 0.67268(19) 0.04370(14) 0.0232(5) Uani 1 1 d . . . . .
H206 H 0.559638 0.671331 0.003057 0.028 Uiso 1 1 calc R U . . .
C207 C 0.42916(19) 0.62432(18) 0.05119(14) 0.0227(5) Uani 1 1 d . . . . .
H207 H 0.428425 0.583648 0.017022 0.027 Uiso 1 1 calc R U . . .
C208 C 0.35720(18) 0.64679(19) 0.11802(15) 0.0243(5) Uani 1 1 d . . . . .
H208 H 0.298551 0.624839 0.136552 0.029 Uiso 1 1 calc R U . . .
C209 C 0.38678(19) 0.70716(18) 0.15266(15) 0.0254(5) Uani 1 1 d . . . . .
H209 H 0.352079 0.732863 0.199025 0.030 Uiso 1 1 calc R U . . .
C210 C 0.4771(2) 0.72313(18) 0.10665(15) 0.0244(5) Uani 1 1 d . . . . .
H210 H 0.514083 0.761356 0.116606 0.029 Uiso 1 1 calc R U . . .
C211 C 0.4591(2) 0.38311(18) 0.15781(15) 0.0245(5) Uani 1 1 d . . . . .
H211 H 0.430932 0.403634 0.108032 0.029 Uiso 1 1 calc R U . . .
C212 C 0.5627(2) 0.32181(19) 0.17195(17) 0.0282(6) Uani 1 1 d . . . . .
H212 H 0.617255 0.293870 0.133511 0.034 Uiso 1 1 calc R U . . .
C213 C 0.5716(2) 0.30906(19) 0.25299(17) 0.0289(6) Uani 1 1 d . . . . .
H213 H 0.633237 0.270335 0.279183 0.035 Uiso 1 1 calc R U . . .
C214 C 0.4743(2) 0.36301(19) 0.28864(15) 0.0254(5) Uani 1 1 d . . . . .
H214 H 0.458367 0.367831 0.343114 0.030 Uiso 1 1 calc R U . . .
C215 C 0.40415(18) 0.40896(18) 0.22970(15) 0.0219(5) Uani 1 1 d . . . . .
H215 H 0.332363 0.450139 0.237266 0.026 Uiso 1 1 calc R U . . .
K31 K 0.93215(4) 0.12509(4) 0.81244(3) 0.01618(10) Uani 1 1 d . . . . .
O301 O 0.88917(13) 0.18057(13) 0.95967(10) 0.0233(4) Uani 1 1 d . . . . .
O302 O 0.82082(12) 0.02260(13) 0.94588(10) 0.0207(3) Uani 1 1 d . . . . .
O303 O 0.90263(12) 0.32445(12) 0.71170(10) 0.0205(3) Uani 1 1 d . . . . .
O304 O 0.79019(12) 0.20253(12) 0.70077(9) 0.0181(3) Uani 1 1 d . . . . .
O305 O 1.15681(12) 0.06020(13) 0.79492(10) 0.0215(3) Uani 1 1 d . . . . .
O306 O 1.05746(12) -0.04582(12) 0.74439(10) 0.0215(3) Uani 1 1 d . . . . .
N301 N 1.03494(16) 0.26139(15) 0.84117(12) 0.0219(4) Uani 1 1 d . . . . .
N302 N 0.83355(15) -0.01476(15) 0.78480(12) 0.0185(4) Uani 1 1 d . . . . .
C301 C 0.9818(2) 0.3002(2) 0.91299(16) 0.0283(6) Uani 1 1 d . . . . .
H30A H 0.915771 0.358246 0.899144 0.034 Uiso 1 1 calc R U . . .
H30B H 1.026330 0.328740 0.929968 0.034 Uiso 1 1 calc R U . . .
C302 C 0.9574(2) 0.2180(2) 0.98286(15) 0.0284(6) Uani 1 1 d . . . . .
H30C H 1.022696 0.159519 0.997980 0.034 Uiso 1 1 calc R U . . .
H30D H 0.923598 0.248549 1.029867 0.034 Uiso 1 1 calc R U . . .
C303 C 0.8495(2) 0.1160(2) 1.02680(15) 0.0279(5) Uani 1 1 d . . . . .
H30E H 0.816771 0.154046 1.070015 0.034 Uiso 1 1 calc R U . . .
H30F H 0.907421 0.052068 1.047908 0.034 Uiso 1 1 calc R U . . .
C304 C 0.77026(19) 0.08675(19) 1.00196(14) 0.0235(5) Uani 1 1 d . . . . .
H30G H 0.737271 0.048265 1.049607 0.028 Uiso 1 1 calc R U . . .
H30H H 0.714958 0.150603 0.977010 0.028 Uiso 1 1 calc R U . . .
C305 C 0.74827(18) -0.0121(2) 0.92478(15) 0.0235(5) Uani 1 1 d . . . . .
H30I H 0.688289 0.049076 0.903027 0.028 Uiso 1 1 calc R U . . .
H30J H 0.721467 -0.055218 0.973139 0.028 Uiso 1 1 calc R U . . .
C306 C 0.80184(19) -0.07551(19) 0.86271(15) 0.0232(5) Uani 1 1 d . . . . .
H30K H 0.864602 -0.133240 0.883787 0.028 Uiso 1 1 calc R U . . .
H30L H 0.754079 -0.107128 0.854238 0.028 Uiso 1 1 calc R U . . .
C307 C 1.0277(2) 0.35018(19) 0.77087(16) 0.0258(5) Uani 1 1 d . . . . .
H30M H 1.081336 0.325793 0.727378 0.031 Uiso 1 1 calc R U . . .
H30N H 1.043650 0.404165 0.785666 0.031 Uiso 1 1 calc R U . . .
C308 C 0.9222(2) 0.39915(18) 0.73956(16) 0.0250(5) Uani 1 1 d . . . . .
H30O H 0.867386 0.422217 0.782833 0.030 Uiso 1 1 calc R U . . .
H30P H 0.920654 0.461125 0.695072 0.030 Uiso 1 1 calc R U . . .
C309 C 0.80780(18) 0.36922(18) 0.67473(14) 0.0209(5) Uani 1 1 d . . . . .
H30Q H 0.808691 0.432396 0.632255 0.025 Uiso 1 1 calc R U . . .
H30R H 0.747783 0.390329 0.715207 0.025 Uiso 1 1 calc R U . . .
C310 C 0.79581(18) 0.29155(18) 0.63895(13) 0.0205(5) Uani 1 1 d . . . . .
H31A H 0.731434 0.323743 0.611413 0.025 Uiso 1 1 calc R U . . .
H31B H 0.856082 0.269919 0.598796 0.025 Uiso 1 1 calc R U . . .
C311 C 0.75905(18) 0.13604(19) 0.67193(14) 0.0218(5) Uani 1 1 d . . . . .
H31C H 0.814105 0.104901 0.631703 0.026 Uiso 1 1 calc R U . . .
H31D H 0.694016 0.177083 0.645765 0.026 Uiso 1 1 calc R U . . .
C312 C 0.74112(18) 0.05073(19) 0.74145(14) 0.0217(5) Uani 1 1 d . . . . .
H31E H 0.683492 0.083055 0.779702 0.026 Uiso 1 1 calc R U . . .
H31F H 0.718574 0.005379 0.721117 0.026 Uiso 1 1 calc R U . . .
C313 C 1.14529(19) 0.1983(2) 0.85238(17) 0.0276(6) Uani 1 1 d . . . . .
H31G H 1.148696 0.149154 0.905828 0.033 Uiso 1 1 calc R U . . .
H31H H 1.182257 0.245389 0.852041 0.033 Uiso 1 1 calc R U . . .
C314 C 1.20150(19) 0.1369(2) 0.78992(17) 0.0279(6) Uani 1 1 d . . . . .
H31I H 1.196142 0.184703 0.735851 0.033 Uiso 1 1 calc R U . . .
H31J H 1.276395 0.102136 0.798327 0.033 Uiso 1 1 calc R U . . .
C315 C 1.20446(18) 0.0057(2) 0.73239(15) 0.0249(5) Uani 1 1 d . . . . .
H31K H 1.281416 -0.020365 0.731684 0.030 Uiso 1 1 calc R U . . .
H31L H 1.185799 0.053866 0.679766 0.030 Uiso 1 1 calc R U . . .
C316 C 1.16760(17) -0.08409(18) 0.74628(15) 0.0221(5) Uani 1 1 d . . . . .
H31M H 1.202408 -0.123617 0.704189 0.026 Uiso 1 1 calc R U . . .
H31N H 1.185898 -0.131985 0.799052 0.026 Uiso 1 1 calc R U . . .
C317 C 1.01885(19) -0.12959(18) 0.75977(15) 0.0239(5) Uani 1 1 d . . . . .
H31O H 1.019097 -0.165328 0.817451 0.029 Uiso 1 1 calc R U . . .
H31P H 1.064204 -0.181241 0.728291 0.029 Uiso 1 1 calc R U . . .
C318 C 0.90945(19) -0.08594(19) 0.73643(15) 0.0238(5) Uani 1 1 d . . . . .
H31Q H 0.910327 -0.047856 0.679275 0.029 Uiso 1 1 calc R U . . .
H31R H 0.885645 -0.144743 0.741558 0.029 Uiso 1 1 calc R U . . .
Cl41 Cl 0.45261(5) 0.21193(5) 0.72890(4) 0.03200(14) Uani 1 1 d . . . . .
Cl42 Cl 0.46883(5) 0.03766(6) 0.89266(4) 0.03456(15) Uani 1 1 d . . . . .
C41 C 0.48122(18) 0.08260(18) 0.72872(15) 0.0224(5) Uani 1 1 d . . . . .
C42 C 0.48896(18) 0.00629(19) 0.80050(16) 0.0245(5) Uani 1 1 d . . . . .
C43 C 0.5128(2) -0.0966(2) 0.79898(18) 0.0309(6) Uani 1 1 d . . . . .
H43 H 0.517402 -0.148770 0.847738 0.037 Uiso 1 1 calc R U . . .
C44 C 0.5297(2) -0.1232(2) 0.72687(19) 0.0347(6) Uani 1 1 d . . . . .
H44 H 0.546816 -0.194138 0.725833 0.042 Uiso 1 1 calc R U . . .
C45 C 0.5218(2) -0.0472(2) 0.65527(18) 0.0331(6) Uani 1 1 d . . . . .
H45 H 0.533443 -0.066289 0.605575 0.040 Uiso 1 1 calc R U . . .
C46 C 0.49724(19) 0.05611(19) 0.65628(16) 0.0260(5) Uani 1 1 d . . . . .
H46 H 0.491433 0.108321 0.607485 0.031 Uiso 1 1 calc R U . . .
Cl51 Cl 0.95600(5) 0.37597(8) 0.32075(5) 0.0280(3) Uani 0.6507(18) 1 d DG . P A 1
Cl52 Cl 1.19909(6) 0.29445(8) 0.33687(5) 0.0324(3) Uani 0.6507(18) 1 d DG . P A 1
C51 C 1.04720(6) 0.36806(7) 0.23717(4) 0.0226(8) Uani 0.6507(18) 1 d DG . P A 1
C52 C 1.15248(6) 0.33219(7) 0.24442(4) 0.0259(9) Uani 0.6507(18) 1 d DG . P A 1
C53 C 1.22398(8) 0.32467(12) 0.17715(5) 0.0277(9) Uani 0.6507(18) 1 d DG . P A 1
H53 H 1.296618 0.300438 0.182149 0.033 Uiso 0.6507(18) 1 calc R U P A 1
C54 C 1.18934(11) 0.35258(17) 0.10247(5) 0.0256(8) Uani 0.6507(18) 1 d DG . P A 1
H54 H 1.238506 0.346402 0.056160 0.031 Uiso 0.6507(18) 1 calc R U P A 1
C55 C 1.08398(12) 0.38933(17) 0.09461(4) 0.0288(9) Uani 0.6507(18) 1 d DG . P A 1
H55 H 1.060646 0.409185 0.043005 0.035 Uiso 0.6507(18) 1 calc R U P A 1
C56 C 1.01249(9) 0.39720(12) 0.16192(5) 0.0318(10) Uani 0.6507(18) 1 d DG . P A 1
H56 H 0.939802 0.422456 0.156810 0.038 Uiso 0.6507(18) 1 calc R U P A 1
Cl61 Cl 1.27617(15) 0.31305(19) 0.11135(14) 0.0525(7) Uani 0.3493(18) 1 d D . P A 2
Cl62 Cl 1.0457(2) 0.3977(2) 0.06572(15) 0.0632(9) Uani 0.3493(18) 1 d D . P A 2
C61 C 1.17093(16) 0.3319(5) 0.18448(12) 0.0307(14) Uani 0.3493(18) 1 d D U P A 2
C62 C 1.07018(15) 0.3693(6) 0.16424(15) 0.0381(16) Uani 0.3493(18) 1 d D U P A 2
C63 C 0.98691(18) 0.3829(6) 0.22291(18) 0.0421(16) Uani 0.3493(18) 1 d D U P A 2
H63 H 0.917526 0.408441 0.208924 0.051 Uiso 0.3493(18) 1 calc R U P A 2
C64 C 1.0049(3) 0.3591(6) 0.30229(17) 0.0395(16) Uani 0.3493(18) 1 d D U P A 2
H64 H 0.947469 0.369201 0.342808 0.047 Uiso 0.3493(18) 1 calc R U P A 2
C65 C 1.1054(3) 0.3210(6) 0.32311(13) 0.0428(16) Uani 0.3493(18) 1 d D U P A 2
H65 H 1.117180 0.304451 0.377804 0.051 Uiso 0.3493(18) 1 calc R U P A 2
C66 C 1.1889(2) 0.3069(6) 0.26419(13) 0.0372(16) Uani 0.3493(18) 1 d D U P A 2
H66 H 1.258317 0.280260 0.278254 0.045 Uiso 0.3493(18) 1 calc R U P A 2

loop_
_atom_site_aniso_label
_atom_site_aniso_U_11
_atom_site_aniso_U_22
_atom_site_aniso_U_33
_atom_site_aniso_U_23
_atom_site_aniso_U_13
_atom_site_aniso_U_12
Gd21 0.01480(6) 0.01460(6) 0.01155(6) -0.00310(4) -0.00156(4) -0.00252(4)
Mn11 0.0116(2) 0.0105(2) 0.0092(2) -0.00215(16) -0.00129(16) -0.00184(17)
N101 0.0154(9) 0.0159(9) 0.0118(9) -0.0018(7) -0.0012(7) -0.0030(7)
N102 0.0142(8) 0.0140(8) 0.0101(8) -0.0021(7) -0.0016(7) -0.0031(7)
N103 0.0177(9) 0.0145(9) 0.0133(9) -0.0031(7) -0.0027(7) -0.0040(7)
N104 0.0144(8) 0.0131(8) 0.0096(8) -0.0014(7) -0.0026(7) -0.0026(7)
N105 0.0200(9) 0.0164(9) 0.0161(10) -0.0021(8) -0.0033(8) -0.0040(8)
C101 0.0152(10) 0.0163(10) 0.0085(10) -0.0030(8) -0.0014(8) -0.0010(8)
C102 0.0153(10) 0.0165(10) 0.0101(10) -0.0002(8) -0.0015(8) -0.0045(8)
C103 0.0177(10) 0.0159(10) 0.0137(10) -0.0006(8) -0.0033(8) -0.0048(9)
C104 0.0167(11) 0.0193(11) 0.0228(12) -0.0024(9) -0.0019(9) -0.0044(9)
C105 0.0177(11) 0.0270(12) 0.0264(13) -0.0020(10) -0.0029(10) -0.0098(10)
C106 0.0259(12) 0.0222(12) 0.0259(13) -0.0029(10) -0.0058(10) -0.0128(10)
C107 0.0232(11) 0.0171(11) 0.0223(12) -0.0034(9) -0.0046(9) -0.0065(9)
C108 0.0181(11) 0.0179(11) 0.0136(11) -0.0014(9) -0.0035(8) -0.0056(9)
C109 0.0176(10) 0.0143(10) 0.0123(10) -0.0019(8) -0.0022(8) -0.0052(8)
C110 0.0192(10) 0.0132(10) 0.0097(10) -0.0025(8) -0.0026(8) -0.0026(9)
C111 0.0191(11) 0.0161(10) 0.0106(10) -0.0034(8) -0.0026(8) -0.0018(9)
C112 0.0257(12) 0.0170(11) 0.0193(12) -0.0069(9) -0.0010(9) -0.0051(9)
C113 0.0314(13) 0.0156(11) 0.0221(12) -0.0081(10) -0.0007(10) -0.0005(10)
C114 0.0197(11) 0.0213(12) 0.0212(12) -0.0084(10) -0.0012(9) 0.0043(9)
C115 0.0182(11) 0.0202(11) 0.0164(11) -0.0053(9) 0.0003(9) -0.0018(9)
C116 0.0190(11) 0.0163(10) 0.0101(10) -0.0022(8) -0.0022(8) -0.0026(9)
C117 0.0129(10) 0.0108(9) 0.0168(12) -0.0037(8) -0.0014(8) -0.0019(8)
C201 0.0157(11) 0.0232(12) 0.0401(15) -0.0078(11) 0.0009(10) -0.0029(10)
C202 0.0214(12) 0.0360(14) 0.0258(13) -0.0058(11) 0.0025(10) -0.0104(11)
C203 0.0180(12) 0.0262(13) 0.0477(17) -0.0028(12) -0.0030(11) -0.0096(10)
C204 0.0169(12) 0.0442(16) 0.0450(17) -0.0238(14) -0.0061(11) -0.0067(11)
C205 0.0179(12) 0.0396(15) 0.0291(14) -0.0012(12) -0.0074(10) -0.0046(11)
C206 0.0257(12) 0.0236(12) 0.0142(11) 0.0003(9) -0.0012(9) -0.0060(10)
C207 0.0298(12) 0.0207(11) 0.0154(11) -0.0017(9) -0.0083(10) -0.0053(10)
C208 0.0183(11) 0.0231(12) 0.0212(12) 0.0045(10) -0.0053(9) -0.0015(10)
C209 0.0270(12) 0.0183(11) 0.0166(12) -0.0021(9) -0.0043(10) 0.0068(10)
C210 0.0336(13) 0.0158(11) 0.0231(12) -0.0007(9) -0.0109(10) -0.0065(10)
C211 0.0367(14) 0.0209(12) 0.0215(12) -0.0056(10) -0.0053(10) -0.0145(11)
C212 0.0307(13) 0.0192(12) 0.0333(14) -0.0118(11) 0.0090(11) -0.0093(10)
C213 0.0264(13) 0.0175(11) 0.0375(15) 0.0055(11) -0.0109(11) -0.0068(10)
C214 0.0401(14) 0.0232(12) 0.0170(12) -0.0028(10) 0.0006(10) -0.0187(11)
C215 0.0196(11) 0.0182(11) 0.0294(13) -0.0079(10) 0.0012(10) -0.0084(9)
K31 0.0158(2) 0.0148(2) 0.0165(2) -0.00242(18) -0.00362(18) -0.00372(18)
O301 0.0303(9) 0.0257(9) 0.0151(8) -0.0027(7) -0.0059(7) -0.0107(7)
O302 0.0179(8) 0.0241(8) 0.0188(8) -0.0052(7) -0.0003(6) -0.0064(7)
O303 0.0213(8) 0.0150(7) 0.0235(9) -0.0019(7) -0.0085(7) -0.0033(6)
O304 0.0202(8) 0.0207(8) 0.0130(7) -0.0025(6) -0.0040(6) -0.0065(7)
O305 0.0177(8) 0.0232(8) 0.0234(9) -0.0048(7) -0.0007(7) -0.0080(7)
O306 0.0151(8) 0.0169(8) 0.0292(9) -0.0073(7) -0.0006(7) -0.0014(6)
N301 0.0262(10) 0.0181(9) 0.0227(10) -0.0014(8) -0.0079(8) -0.0088(8)
N302 0.0181(9) 0.0193(9) 0.0187(10) -0.0051(8) 0.0001(8) -0.0077(8)
C301 0.0399(15) 0.0230(12) 0.0274(14) -0.0076(11) -0.0101(11) -0.0124(11)
C302 0.0381(14) 0.0307(13) 0.0208(13) -0.0078(11) -0.0098(11) -0.0121(12)
C303 0.0387(14) 0.0285(13) 0.0137(11) -0.0011(10) -0.0046(10) -0.0106(11)
C304 0.0257(12) 0.0236(12) 0.0147(11) -0.0016(9) 0.0010(9) -0.0051(10)
C305 0.0199(11) 0.0291(13) 0.0211(12) -0.0016(10) 0.0000(9) -0.0122(10)
C306 0.0250(12) 0.0225(12) 0.0240(13) -0.0021(10) -0.0013(10) -0.0134(10)
C307 0.0332(13) 0.0185(11) 0.0285(13) 0.0010(10) -0.0091(11) -0.0139(10)
C308 0.0321(13) 0.0153(11) 0.0275(13) -0.0014(10) -0.0078(11) -0.0087(10)
C309 0.0193(11) 0.0178(11) 0.0190(12) 0.0008(9) -0.0056(9) -0.0013(9)
C310 0.0205(11) 0.0245(12) 0.0126(11) -0.0003(9) -0.0039(9) -0.0055(9)
C311 0.0213(11) 0.0294(12) 0.0173(11) -0.0081(10) -0.0043(9) -0.0084(10)
C312 0.0182(11) 0.0279(12) 0.0224(12) -0.0069(10) -0.0033(9) -0.0105(10)
C313 0.0261(12) 0.0261(13) 0.0354(15) -0.0017(11) -0.0148(11) -0.0125(11)
C314 0.0186(11) 0.0287(13) 0.0367(15) -0.0003(11) -0.0068(10) -0.0119(10)
C315 0.0153(11) 0.0311(13) 0.0218(12) -0.0040(10) -0.0001(9) -0.0035(10)
C316 0.0157(11) 0.0222(12) 0.0199(12) -0.0057(10) -0.0013(9) 0.0028(9)
C317 0.0273(12) 0.0160(11) 0.0268(13) -0.0084(10) 0.0025(10) -0.0060(10)
C318 0.0274(12) 0.0212(12) 0.0263(13) -0.0117(10) -0.0001(10) -0.0091(10)
Cl41 0.0430(4) 0.0208(3) 0.0333(3) -0.0043(3) -0.0082(3) -0.0117(3)
Cl42 0.0390(4) 0.0415(4) 0.0269(3) -0.0026(3) -0.0046(3) -0.0213(3)
C41 0.0164(11) 0.0188(11) 0.0312(13) -0.0034(10) -0.0035(10) -0.0066(9)
C42 0.0165(11) 0.0262(12) 0.0310(14) -0.0025(11) -0.0037(10) -0.0099(10)
C43 0.0254(13) 0.0228(12) 0.0403(16) 0.0019(11) -0.0042(11) -0.0103(11)
C44 0.0304(14) 0.0195(12) 0.0518(18) -0.0055(12) -0.0022(13) -0.0092(11)
C45 0.0299(14) 0.0318(14) 0.0395(16) -0.0127(12) 0.0010(12) -0.0119(12)
C46 0.0220(12) 0.0230(12) 0.0307(14) -0.0026(10) -0.0024(10) -0.0081(10)
Cl51 0.0245(5) 0.0340(6) 0.0258(5) -0.0072(4) 0.0012(4) -0.0122(5)
Cl52 0.0318(5) 0.0385(6) 0.0261(5) -0.0022(4) -0.0092(4) -0.0121(4)
C51 0.0226(19) 0.0170(17) 0.030(2) -0.0044(15) -0.0023(16) -0.0097(16)
C52 0.032(2) 0.020(2) 0.027(2) -0.0030(17) -0.0050(18) -0.0114(18)
C53 0.027(2) 0.027(2) 0.032(2) -0.0033(17) -0.0053(19) -0.0139(19)
C54 0.040(2) 0.0187(18) 0.0176(18) -0.0030(15) -0.0018(16) -0.0108(17)
C55 0.029(2) 0.023(2) 0.032(3) -0.0040(19) -0.0085(19) -0.0066(18)
C56 0.025(2) 0.022(2) 0.049(3) -0.016(2) 0.015(2) -0.0137(18)
Cl61 0.0493(15) 0.0583(15) 0.0512(15) -0.0136(11) 0.0216(11) -0.0333(12)
Cl62 0.077(2) 0.0534(15) 0.0597(18) -0.0005(13) -0.0372(15) -0.0173(15)
C61 0.030(3) 0.020(3) 0.051(3) -0.008(3) -0.006(3) -0.018(2)
C62 0.034(3) 0.023(3) 0.056(4) -0.013(3) 0.005(3) -0.012(3)
C63 0.038(3) 0.024(3) 0.067(4) -0.015(3) 0.005(3) -0.016(3)
C64 0.041(3) 0.020(3) 0.066(4) -0.014(3) 0.004(3) -0.022(3)
C65 0.056(3) 0.025(3) 0.053(4) -0.012(3) -0.005(3) -0.018(3)
C66 0.043(3) 0.022(3) 0.052(4) -0.008(3) -0.006(3) -0.018(3)

loop_
_atom_type_symbol
_atom_type_description
_atom_type_scat_dispersion_real
_atom_type_scat_dispersion_imag
_atom_type_scat_source
C C 0.0033 0.0016 'International Tables Vol C Tables 4.2.6.8 and 6.1.1.4'
H H 0.0000 0.0000 'International Tables Vol C Tables 4.2.6.8 and 6.1.1.4'
Cl Cl 0.1484 0.1585 'International Tables Vol C Tables 4.2.6.8 and 6.1.1.4'
Gd Gd -0.1653 3.9035 'International Tables Vol C Tables 4.2.6.8 and 6.1.1.4'
K K 0.2009 0.2494 'International Tables Vol C Tables 4.2.6.8 and 6.1.1.4'
Mn Mn 0.3368 0.7283 'International Tables Vol C Tables 4.2.6.8 and 6.1.1.4'
N N 0.0061 0.0033 'International Tables Vol C Tables 4.2.6.8 and 6.1.1.4'
O O 0.0106 0.0060 'International Tables Vol C Tables 4.2.6.8 and 6.1.1.4'

loop_
_geom_angle_atom_site_label_1
_geom_angle_atom_site_label_2
_geom_angle_atom_site_label_3
_geom_angle
_geom_angle_site_symmetry_1
_geom_angle_site_symmetry_3
_geom_angle_publ_flag
N105 Gd21 C201 111.41(7) . . ?
N105 Gd21 C202 123.61(7) . . ?
N105 Gd21 C204 75.19(7) . . ?
N105 Gd21 C205 82.10(7) . . ?
N105 Gd21 C206 119.72(7) . . ?
N105 Gd21 C207 123.61(7) . . ?
N105 Gd21 C209 76.20(7) . . ?
N105 Gd21 C210 90.32(7) . . ?
N105 Gd21 C211 115.74(7) . . ?
N105 Gd21 C212 118.84(7) . . ?
N105 Gd21 C213 90.80(8) . . ?
C201 Gd21 C202 29.64(8) . . ?
C201 Gd21 C204 48.54(8) . . ?
C201 Gd21 C206 106.23(8) . . ?
C201 Gd21 C207 121.56(8) . . ?
C201 Gd21 C213 71.10(8) . . ?
C202 Gd21 C204 48.47(8) . . ?
C202 Gd21 C207 97.30(8) . . ?
C204 Gd21 C207 128.24(8) . . ?
C205 Gd21 C201 29.49(8) . . ?
C205 Gd21 C202 48.92(8) . . ?
C205 Gd21 C204 29.80(8) . . ?
C205 Gd21 C206 121.06(8) . . ?
C205 Gd21 C207 146.04(8) . . ?
C205 Gd21 C209 138.54(8) . . ?
C205 Gd21 C211 117.45(8) . . ?
C205 Gd21 C213 73.59(8) . . ?
C206 Gd21 C202 77.12(8) . . ?
C206 Gd21 C204 98.79(8) . . ?
C206 Gd21 C207 29.56(7) . . ?
C206 Gd21 C213 146.41(8) . . ?
C209 Gd21 C201 148.40(8) . . ?
C209 Gd21 C202 120.04(8) . . ?
C209 Gd21 C204 109.44(8) . . ?
C209 Gd21 C206 48.86(7) . . ?
C209 Gd21 C207 48.67(7) . . ?
C209 Gd21 C213 140.49(8) . . ?
C210 Gd21 C201 118.66(8) . . ?
C210 Gd21 C202 90.26(8) . . ?
C210 Gd21 C204 88.35(8) . . ?
C210 Gd21 C205 117.57(8) . . ?
C210 Gd21 C206 29.60(7) . . ?
C210 Gd21 C207 48.85(7) . . ?
C210 Gd21 C209 29.88(8) . . ?
C210 Gd21 C211 121.34(8) . . ?
C210 Gd21 C213 168.82(8) . . ?
C211 Gd21 C201 100.04(8) . . ?
C211 Gd21 C202 111.51(8) . . ?
C211 Gd21 C204 146.70(8) . . ?
C211 Gd21 C206 101.42(7) . . ?
C211 Gd21 C207 74.00(7) . . ?
C211 Gd21 C209 103.79(8) . . ?
C211 Gd21 C213 48.68(8) . . ?
C212 Gd21 C201 71.51(8) . . ?
C212 Gd21 C202 89.46(8) . . ?
C212 Gd21 C204 117.00(8) . . ?
C212 Gd21 C205 88.07(9) . . ?
C212 Gd21 C206 116.85(8) . . ?
C212 Gd21 C207 96.03(8) . . ?
C212 Gd21 C209 133.37(8) . . ?
C212 Gd21 C210 144.50(8) . . ?
C212 Gd21 C211 29.70(8) . . ?
C212 Gd21 C213 29.64(8) . . ?
C213 Gd21 C202 98.37(8) . . ?
C213 Gd21 C204 102.68(8) . . ?
C213 Gd21 C207 122.38(8) . . ?
N102 Mn11 N102 180.0 . 2_666 ?
N102 Mn11 N104 90.31(7) 2_666 2_666 ?
N102 Mn11 N104 89.69(7) . 2_666 ?
N102 Mn11 N104 90.31(7) . . ?
N102 Mn11 N104 89.69(7) 2_666 . ?
N102 Mn11 C117 88.78(8) . . ?
N102 Mn11 C117 91.21(8) 2_666 . ?
N102 Mn11 C117 91.21(8) . 2_666 ?
N102 Mn11 C117 88.79(8) 2_666 2_666 ?
N104 Mn11 N104 180.00(11) 2_666 . ?
N104 Mn11 C117 87.37(8) 2_666 . ?
N104 Mn11 C117 92.63(8) . . ?
N104 Mn11 C117 92.63(8) 2_666 2_666 ?
N104 Mn11 C117 87.37(8) . 2_666 ?
C117 Mn11 C117 180.0 2_666 . ?
C102 N101 C101 122.65(19) . . ?
C102 N102 Mn11 126.13(14) . . ?
C109 N102 Mn11 125.68(14) . . ?
C109 N102 C102 108.18(18) . . ?
C109 N103 C110 122.50(19) . . ?
C101 N104 Mn11 126.36(14) 2_666 . ?
C110 N104 Mn11 125.47(14) . . ?
C110 N104 C101 108.16(18) . 2_666 ?
C117 N105 Gd21 156.57(17) . . ?
N101 C101 N104 127.35(19) . 2_666 ?
N101 C101 C116 123.49(19) . 2_666 ?
N104 C101 C116 109.06(19) 2_666 2_666 ?
N101 C102 N102 127.8(2) . . ?
N101 C102 C103 123.09(19) . . ?
N102 C102 C103 109.12(18) . . ?
C104 C103 C102 132.2(2) . . ?
C104 C103 C108 121.0(2) . . ?
C108 C103 C102 106.68(19) . . ?
C103 C104 H104 121.1 . . ?
C105 C104 C103 117.8(2) . . ?
C105 C104 H104 121.1 . . ?
C104 C105 H105 119.4 . . ?
C104 C105 C106 121.3(2) . . ?
C106 C105 H105 119.4 . . ?
C105 C106 H106 119.3 . . ?
C105 C106 C107 121.4(2) . . ?
C107 C106 H106 119.3 . . ?
C106 C107 H107 121.3 . . ?
C108 C107 C106 117.4(2) . . ?
C108 C107 H107 121.3 . . ?
C103 C108 C109 106.64(19) . . ?
C107 C108 C103 121.1(2) . . ?
C107 C108 C109 132.3(2) . . ?
N102 C109 C108 109.34(18) . . ?
N103 C109 N102 127.9(2) . . ?
N103 C109 C108 122.72(19) . . ?
N103 C110 N104 128.05(19) . . ?
N103 C110 C111 122.58(19) . . ?
N104 C110 C111 109.37(18) . . ?
C112 C111 C110 131.8(2) . . ?
C112 C111 C116 121.3(2) . . ?
C116 C111 C110 106.86(19) . . ?
C111 C112 H112 121.3 . . ?
C113 C112 C111 117.4(2) . . ?
C113 C112 H112 121.3 . . ?
C112 C113 H113 119.3 . . ?
C112 C113 C114 121.5(2) . . ?
C114 C113 H113 119.3 . . ?
C113 C114 H114 119.4 . . ?
C115 C114 C113 121.3(2) . . ?
C115 C114 H114 119.4 . . ?
C114 C115 H115 121.3 . . ?
C114 C115 C116 117.4(2) . . ?
C116 C115 H115 121.3 . . ?
C111 C116 C101 106.50(19) . 2_666 ?
C115 C116 C101 132.3(2) . 2_666 ?
C115 C116 C111 121.1(2) . . ?
N105 C117 Mn11 171.91(19) . . ?
Gd21 C201 H201 115.7 . . ?
C202 C201 Gd21 75.94(14) . . ?
C202 C201 H201 125.7 . . ?
C205 C201 Gd21 74.73(14) . . ?
C205 C201 H201 125.7 . . ?
C205 C201 C202 108.6(2) . . ?
Gd21 C202 H202 115.0 . . ?
C201 C202 Gd21 74.42(14) . . ?
C201 C202 H202 126.2 . . ?
C201 C202 C203 107.6(2) . . ?
C203 C202 Gd21 76.71(14) . . ?
C203 C202 H202 126.2 . . ?
Gd21 C203 H203 117.8 . . ?
C202 C203 Gd21 73.96(14) . . ?
C202 C203 H203 126.0 . . ?
C204 C203 Gd21 74.20(14) . . ?
C204 C203 C202 107.9(2) . . ?
C204 C203 H203 126.0 . . ?
Gd21 C204 H204 115.8 . . ?
C203 C204 Gd21 76.70(15) . . ?
C203 C204 H204 125.9 . . ?
C203 C204 C205 108.3(2) . . ?
C205 C204 Gd21 73.69(14) . . ?
C205 C204 H204 125.9 . . ?
Gd21 C205 H205 113.9 . . ?
C201 C205 Gd21 75.78(14) . . ?
C201 C205 C204 107.6(2) . . ?
C201 C205 H205 126.2 . . ?
C204 C205 Gd21 76.51(14) . . ?
C204 C205 H205 126.2 . . ?
Gd21 C206 H206 116.2 . . ?
C207 C206 Gd21 75.73(13) . . ?
C207 C206 H206 126.0 . . ?
C210 C206 Gd21 74.18(13) . . ?
C210 C206 H206 126.0 . . ?
C210 C206 C207 108.0(2) . . ?
Gd21 C207 H207 115.9 . . ?
C206 C207 Gd21 74.71(13) . . ?
C206 C207 H207 126.0 . . ?
C208 C207 Gd21 75.52(13) . . ?
C208 C207 C206 107.9(2) . . ?
C208 C207 H207 126.0 . . ?
Gd21 C208 H208 116.9 . . ?
C207 C208 Gd21 75.13(13) . . ?
C207 C208 H208 125.9 . . ?
C209 C208 Gd21 74.07(13) . . ?
C209 C208 C207 108.2(2) . . ?
C209 C208 H208 125.9 . . ?
Gd21 C209 H209 115.1 . . ?
C208 C209 Gd21 76.52(13) . . ?
C208 C209 H209 126.0 . . ?
C208 C209 C210 108.0(2) . . ?
C210 C209 Gd21 74.56(13) . . ?
C210 C209 H209 126.0 . . ?
Gd21 C210 H210 114.5 . . ?
C206 C210 Gd21 76.22(14) . . ?
C206 C210 C209 107.9(2) . . ?
C206 C210 H210 126.0 . . ?
C209 C210 Gd21 75.56(13) . . ?
C209 C210 H210 126.0 . . ?
Gd21 C211 H211 115.2 . . ?
C212 C211 Gd21 74.68(14) . . ?
C212 C211 H211 125.9 . . ?
C212 C211 C215 108.3(2) . . ?
C215 C211 Gd21 76.42(13) . . ?
C215 C211 H211 125.9 . . ?
Gd21 C212 H212 114.3 . . ?
C211 C212 Gd21 75.62(13) . . ?
C211 C212 H212 126.1 . . ?
C211 C212 C213 107.7(2) . . ?
C213 C212 Gd21 76.28(14) . . ?
C213 C212 H212 126.1 . . ?
Gd21 C213 H213 116.0 . . ?
C212 C213 Gd21 74.08(14) . . ?
C212 C213 H213 125.8 . . ?
C214 C213 Gd21 76.17(14) . . ?
C214 C213 C212 108.3(2) . . ?
C214 C213 H213 125.8 . . ?
Gd21 C214 H214 116.5 . . ?
C213 C214 Gd21 74.56(14) . . ?
C213 C214 H214 126.0 . . ?
C213 C214 C215 107.9(2) . . ?
C215 C214 Gd21 75.03(13) . . ?
C215 C214 H214 126.0 . . ?
Gd21 C215 H215 116.3 . . ?
C211 C215 Gd21 74.09(13) . . ?
C211 C215 C214 107.7(2) . . ?
C211 C215 H215 126.1 . . ?
C214 C215 Gd21 75.57(13) . . ?
C214 C215 H215 126.1 . . ?
O301 K31 O302 60.23(5) . . ?
O301 K31 O303 98.14(5) . . ?
O301 K31 O305 99.32(5) . . ?
O301 K31 O306 139.29(5) . . ?
O301 K31 N301 59.91(5) . . ?
O301 K31 N302 120.19(5) . . ?
O302 K31 O305 121.58(5) . . ?
O302 K31 N301 119.19(5) . . ?
O302 K31 N302 60.69(5) . . ?
O303 K31 O302 138.78(5) . . ?
O303 K31 O305 94.85(5) . . ?
O303 K31 O306 116.38(5) . . ?
O303 K31 N301 60.41(5) . . ?
O303 K31 N302 120.55(5) . . ?
O304 K31 O301 123.57(5) . . ?
O304 K31 O302 100.12(5) . . ?
O304 K31 O303 60.91(5) . . ?
O304 K31 O305 131.72(5) . . ?
O304 K31 O306 93.20(5) . . ?
O304 K31 N301 120.88(5) . . ?
O304 K31 N302 60.17(5) . . ?
O305 K31 N301 60.34(5) . . ?
O305 K31 N302 118.61(5) . . ?
O306 K31 O302 99.88(5) . . ?
O306 K31 O305 58.96(5) . . ?
O306 K31 N301 118.52(5) . . ?
O306 K31 N302 60.54(5) . . ?
N302 K31 N301 178.81(5) . . ?
C302 O301 K31 120.30(14) . . ?
C302 O301 C303 111.26(18) . . ?
C303 O301 K31 117.18(14) . . ?
C304 O302 K31 110.74(13) . . ?
C304 O302 C305 110.40(18) . . ?
C305 O302 K31 115.18(13) . . ?
C308 O303 K31 118.52(13) . . ?
C308 O303 C309 111.68(17) . . ?
C309 O303 K31 113.91(12) . . ?
C310 O304 K31 116.67(12) . . ?
C311 O304 K31 122.21(13) . . ?
C311 O304 C310 111.16(17) . . ?
C314 O305 K31 117.45(13) . . ?
C315 O305 K31 112.59(13) . . ?
C315 O305 C314 110.81(18) . . ?
C316 O306 K31 119.36(13) . . ?
C316 O306 C317 111.19(17) . . ?
C317 O306 K31 116.54(13) . . ?
C301 N301 K31 109.57(14) . . ?
C301 N301 C307 109.76(19) . . ?
C301 N301 C313 110.0(2) . . ?
C307 N301 K31 108.91(14) . . ?
C313 N301 K31 108.49(13) . . ?
C313 N301 C307 110.11(19) . . ?
C306 N302 K31 109.35(14) . . ?
C306 N302 C312 109.72(18) . . ?
C306 N302 C318 109.96(18) . . ?
C312 N302 K31 108.74(13) . . ?
C312 N302 C318 109.69(19) . . ?
C318 N302 K31 109.35(13) . . ?
N301 C301 H30A 108.8 . . ?
N301 C301 H30B 108.8 . . ?
N301 C301 C302 114.0(2) . . ?
H30A C301 H30B 107.7 . . ?
C302 C301 H30A 108.8 . . ?
C302 C301 H30B 108.8 . . ?
O301 C302 C301 108.7(2) . . ?
O301 C302 H30C 109.9 . . ?
O301 C302 H30D 109.9 . . ?
C301 C302 H30C 109.9 . . ?
C301 C302 H30D 109.9 . . ?
H30C C302 H30D 108.3 . . ?
O301 C303 H30E 109.7 . . ?
O301 C303 H30F 109.7 . . ?
O301 C303 C304 109.8(2) . . ?
H30E C303 H30F 108.2 . . ?
C304 C303 H30E 109.7 . . ?
C304 C303 H30F 109.7 . . ?
O302 C304 C303 109.1(2) . . ?
O302 C304 H30G 109.9 . . ?
O302 C304 H30H 109.9 . . ?
C303 C304 H30G 109.9 . . ?
C303 C304 H30H 109.9 . . ?
H30G C304 H30H 108.3 . . ?
O302 C305 H30I 109.8 . . ?
O302 C305 H30J 109.8 . . ?
O302 C305 C306 109.60(19) . . ?
H30I C305 H30J 108.2 . . ?
C306 C305 H30I 109.8 . . ?
C306 C305 H30J 109.8 . . ?
N302 C306 C305 113.95(19) . . ?
N302 C306 H30K 108.8 . . ?
N302 C306 H30L 108.8 . . ?
C305 C306 H30K 108.8 . . ?
C305 C306 H30L 108.8 . . ?
H30K C306 H30L 107.7 . . ?
N301 C307 H30M 108.8 . . ?
N301 C307 H30N 108.8 . . ?
N301 C307 C308 113.7(2) . . ?
H30M C307 H30N 107.7 . . ?
C308 C307 H30M 108.8 . . ?
C308 C307 H30N 108.8 . . ?
O303 C308 C307 109.17(19) . . ?
O303 C308 H30O 109.8 . . ?
O303 C308 H30P 109.8 . . ?
C307 C308 H30O 109.8 . . ?
C307 C308 H30P 109.8 . . ?
H30O C308 H30P 108.3 . . ?
O303 C309 H30Q 109.7 . . ?
O303 C309 H30R 109.7 . . ?
O303 C309 C310 109.92(18) . . ?
H30Q C309 H30R 108.2 . . ?
C310 C309 H30Q 109.7 . . ?
C310 C309 H30R 109.7 . . ?
O304 C310 C309 109.54(18) . . ?
O304 C310 H31A 109.8 . . ?
O304 C310 H31B 109.8 . . ?
C309 C310 H31A 109.8 . . ?
C309 C310 H31B 109.8 . . ?
H31A C310 H31B 108.2 . . ?
O304 C311 H31C 109.9 . . ?
O304 C311 H31D 109.9 . . ?
O304 C311 C312 109.15(18) . . ?
H31C C311 H31D 108.3 . . ?
C312 C311 H31C 109.9 . . ?
C312 C311 H31D 109.9 . . ?
N302 C312 C311 114.07(18) . . ?
N302 C312 H31E 108.7 . . ?
N302 C312 H31F 108.7 . . ?
C311 C312 H31E 108.7 . . ?
C311 C312 H31F 108.7 . . ?
H31E C312 H31F 107.6 . . ?
N301 C313 H31G 108.7 . . ?
N301 C313 H31H 108.7 . . ?
N301 C313 C314 114.3(2) . . ?
H31G C313 H31H 107.6 . . ?
C314 C313 H31G 108.7 . . ?
C314 C313 H31H 108.7 . . ?
O305 C314 C313 109.9(2) . . ?
O305 C314 H31I 109.7 . . ?
O305 C314 H31J 109.7 . . ?
C313 C314 H31I 109.7 . . ?
C313 C314 H31J 109.7 . . ?
H31I C314 H31J 108.2 . . ?
O305 C315 H31K 109.8 . . ?
O305 C315 H31L 109.8 . . ?
O305 C315 C316 109.48(19) . . ?
H31K C315 H31L 108.2 . . ?
C316 C315 H31K 109.8 . . ?
C316 C315 H31L 109.8 . . ?
O306 C316 C315 109.52(19) . . ?
O306 C316 H31M 109.8 . . ?
O306 C316 H31N 109.8 . . ?
C315 C316 H31M 109.8 . . ?
C315 C316 H31N 109.8 . . ?
H31M C316 H31N 108.2 . . ?
O306 C317 H31O 109.9 . . ?
O306 C317 H31P 109.9 . . ?
O306 C317 C318 108.86(19) . . ?
H31O C317 H31P 108.3 . . ?
C318 C317 H31O 109.9 . . ?
C318 C317 H31P 109.9 . . ?
N302 C318 C317 114.2(2) . . ?
N302 C318 H31Q 108.7 . . ?
N302 C318 H31R 108.7 . . ?
C317 C318 H31Q 108.7 . . ?
C317 C318 H31R 108.7 . . ?
H31Q C318 H31R 107.6 . . ?
C42 C41 Cl41 120.7(2) . . ?
C46 C41 Cl41 118.80(19) . . ?
C46 C41 C42 120.5(2) . . ?
C41 C42 Cl42 121.4(2) . . ?
C43 C42 Cl42 118.8(2) . . ?
C43 C42 C41 119.8(3) . . ?
C42 C43 H43 120.1 . . ?
C44 C43 C42 119.8(3) . . ?
C44 C43 H43 120.1 . . ?
C43 C44 H44 119.8 . . ?
C43 C44 C45 120.5(2) . . ?
C45 C44 H44 119.8 . . ?
C44 C45 H45 120.0 . . ?
C46 C45 C44 120.1(3) . . ?
C46 C45 H45 120.0 . . ?
C41 C46 C45 119.4(2) . . ?
C41 C46 H46 120.3 . . ?
C45 C46 H46 120.3 . . ?
C52 C51 Cl51 121.2 . . ?
C52 C51 C56 120.1 . . ?
C56 C51 Cl51 118.8 . . ?
C51 C52 Cl52 121.6 . . ?
C51 C52 C53 120.2 . . ?
C53 C52 Cl52 118.2 . . ?
C52 C53 H53 120.2 . . ?
C52 C53 C54 119.6 . . ?
C54 C53 H53 120.2 . . ?
C53 C54 H54 119.7 . . ?
C55 C54 C53 120.5 . . ?
C55 C54 H54 119.7 . . ?
C54 C55 H55 120.1 . . ?
C54 C55 C56 119.8 . . ?
C56 C55 H55 120.1 . . ?
C51 C56 H56 120.1 . . ?
C55 C56 C51 119.8 . . ?
C55 C56 H56 120.1 . . ?
C62 C61 Cl61 120.62(7) . . ?
C62 C61 C66 120.08(6) . . ?
C66 C61 Cl61 119.28(7) . . ?
C61 C62 Cl62 121.06(7) . . ?
C63 C62 Cl62 118.67(7) . . ?
C63 C62 C61 120.26(6) . . ?
C62 C63 H63 120.2 . . ?
C62 C63 C64 119.60(7) . . ?
C64 C63 H63 120.2 . . ?
C63 C64 H64 119.7 . . ?
C65 C64 C63 120.52(7) . . ?
C65 C64 H64 119.7 . . ?
C64 C65 H65 120.1 . . ?
C64 C65 C66 119.80(7) . . ?
C66 C65 H65 120.1 . . ?
C61 C66 H66 120.1 . . ?
C65 C66 C61 119.73(7) . . ?
C65 C66 H66 120.1 . . ?

loop_
_geom_bond_atom_site_label_1
_geom_bond_atom_site_label_2
_geom_bond_distance
_geom_bond_site_symmetry_2
_geom_bond_publ_flag
Gd21 N105 2.4326(19) . ?
Gd21 C201 2.741(2) . ?
Gd21 C202 2.760(2) . ?
Gd21 C204 2.764(2) . ?
Gd21 C205 2.728(2) . ?
Gd21 C206 2.753(2) . ?
Gd21 C207 2.766(2) . ?
Gd21 C209 2.740(2) . ?
Gd21 C210 2.727(2) . ?
Gd21 C211 2.737(2) . ?
Gd21 C212 2.726(2) . ?
Gd21 C213 2.753(2) . ?
Mn11 N102 1.9504(18) 2_666 ?
Mn11 N102 1.9504(18) . ?
Mn11 N104 1.9530(17) 2_666 ?
Mn11 N104 1.9530(17) . ?
Mn11 C117 2.018(2) 2_666 ?
Mn11 C117 2.018(2) . ?
N101 C101 1.327(3) . ?
N101 C102 1.323(3) . ?
N102 C102 1.381(3) . ?
N102 C109 1.378(3) . ?
N103 C109 1.322(3) . ?
N103 C110 1.330(3) . ?
N104 C101 1.380(3) 2_666 ?
N104 C110 1.375(3) . ?
N105 C117 1.157(3) . ?
C101 C116 1.457(3) 2_666 ?
C102 C103 1.458(3) . ?
C103 C104 1.396(3) . ?
C103 C108 1.399(3) . ?
C104 H104 0.9500 . ?
C104 C105 1.386(3) . ?
C105 H105 0.9500 . ?
C105 C106 1.392(3) . ?
C106 H106 0.9500 . ?
C106 C107 1.394(3) . ?
C107 H107 0.9500 . ?
C107 C108 1.394(3) . ?
C108 C109 1.456(3) . ?
C110 C111 1.449(3) . ?
C111 C112 1.396(3) . ?
C111 C116 1.397(3) . ?
C112 H112 0.9500 . ?
C112 C113 1.388(3) . ?
C113 H113 0.9500 . ?
C113 C114 1.396(4) . ?
C114 H114 0.9500 . ?
C114 C115 1.392(3) . ?
C115 H115 0.9500 . ?
C115 C116 1.395(3) . ?
C201 H201 0.9500 . ?
C201 C202 1.407(4) . ?
C201 C205 1.392(4) . ?
C202 H202 0.9500 . ?
C202 C203 1.407(4) . ?
C203 H203 0.9500 . ?
C203 C204 1.397(4) . ?
C204 H204 0.9500 . ?
C204 C205 1.412(4) . ?
C205 H205 0.9500 . ?
C206 H206 0.9500 . ?
C206 C207 1.408(3) . ?
C206 C210 1.400(4) . ?
C207 H207 0.9500 . ?
C207 C208 1.403(3) . ?
C208 H208 0.9500 . ?
C208 C209 1.399(4) . ?
C209 H209 0.9500 . ?
C209 C210 1.410(4) . ?
C210 H210 0.9500 . ?
C211 H211 0.9500 . ?
C211 C212 1.400(4) . ?
C211 C215 1.401(3) . ?
C212 H212 0.9500 . ?
C212 C213 1.402(4) . ?
C213 H213 0.9500 . ?
C213 C214 1.396(4) . ?
C214 H214 0.9500 . ?
C214 C215 1.406(4) . ?
C215 H215 0.9500 . ?
K31 O301 2.7950(17) . ?
K31 O302 2.8783(16) . ?
K31 O303 2.8004(16) . ?
K31 O304 2.7575(16) . ?
K31 O305 2.8821(16) . ?
K31 O306 2.8218(16) . ?
K31 N301 3.016(2) . ?
K31 N302 3.0083(19) . ?
O301 C302 1.425(3) . ?
O301 C303 1.426(3) . ?
O302 C304 1.428(3) . ?
O302 C305 1.432(3) . ?
O303 C308 1.424(3) . ?
O303 C309 1.427(3) . ?
O304 C310 1.426(3) . ?
O304 C311 1.424(3) . ?
O305 C314 1.429(3) . ?
O305 C315 1.429(3) . ?
O306 C316 1.422(3) . ?
O306 C317 1.428(3) . ?
N301 C301 1.463(3) . ?
N301 C307 1.475(3) . ?
N301 C313 1.473(3) . ?
N302 C306 1.472(3) . ?
N302 C312 1.473(3) . ?
N302 C318 1.474(3) . ?
C301 H30A 0.9900 . ?
C301 H30B 0.9900 . ?
C301 C302 1.513(4) . ?
C302 H30C 0.9900 . ?
C302 H30D 0.9900 . ?
C303 H30E 0.9900 . ?
C303 H30F 0.9900 . ?
C303 C304 1.497(4) . ?
C304 H30G 0.9900 . ?
C304 H30H 0.9900 . ?
C305 H30I 0.9900 . ?
C305 H30J 0.9900 . ?
C305 C306 1.508(3) . ?
C306 H30K 0.9900 . ?
C306 H30L 0.9900 . ?
C307 H30M 0.9900 . ?
C307 H30N 0.9900 . ?
C307 C308 1.507(3) . ?
C308 H30O 0.9900 . ?
C308 H30P 0.9900 . ?
C309 H30Q 0.9900 . ?
C309 H30R 0.9900 . ?
C309 C310 1.495(3) . ?
C310 H31A 0.9900 . ?
C310 H31B 0.9900 . ?
C311 H31C 0.9900 . ?
C311 H31D 0.9900 . ?
C311 C312 1.508(3) . ?
C312 H31E 0.9900 . ?
C312 H31F 0.9900 . ?
C313 H31G 0.9900 . ?
C313 H31H 0.9900 . ?
C313 C314 1.501(4) . ?
C314 H31I 0.9900 . ?
C314 H31J 0.9900 . ?
C315 H31K 0.9900 . ?
C315 H31L 0.9900 . ?
C315 C316 1.497(4) . ?
C316 H31M 0.9900 . ?
C316 H31N 0.9900 . ?
C317 H31O 0.9900 . ?
C317 H31P 0.9900 . ?
C317 C318 1.503(3) . ?
C318 H31Q 0.9900 . ?
C318 H31R 0.9900 . ?
Cl41 C41 1.731(2) . ?
Cl42 C42 1.737(3) . ?
C41 C42 1.394(3) . ?
C41 C46 1.378(4) . ?
C42 C43 1.381(4) . ?
C43 H43 0.9500 . ?
C43 C44 1.371(4) . ?
C44 H44 0.9500 . ?
C44 C45 1.390(4) . ?
C45 H45 0.9500 . ?
C45 C46 1.383(4) . ?
C46 H46 0.9500 . ?
Cl51 C51 1.7305 . ?
Cl52 C52 1.7278 . ?
C51 C52 1.3761 . ?
C51 C56 1.3890 . ?
C52 C53 1.3794 . ?
C53 H53 0.9500 . ?
C53 C54 1.3814 . ?
C54 H54 0.9500 . ?
C54 C55 1.3786 . ?
C55 H55 0.9500 . ?
C55 C56 1.3801 . ?
C56 H56 0.9500 . ?
Cl61 C61 1.7298(8) . ?
Cl62 C62 1.7270(8) . ?
C61 C62 1.3787(8) . ?
C61 C66 1.3862(8) . ?
C62 C63 1.3766(8) . ?
C63 H63 0.9500 . ?
C63 C64 1.3825(8) . ?
C64 H64 0.9500 . ?
C64 C65 1.3785(9) . ?
C65 H65 0.9500 . ?
C65 C66 1.3817(9) . ?
C66 H66 0.9500 . ?

loop_
_geom_torsion_atom_site_label_1
_geom_torsion_atom_site_label_2
_geom_torsion_atom_site_label_3
_geom_torsion_atom_site_label_4
_geom_torsion
_geom_torsion_site_symmetry_1
_geom_torsion_site_symmetry_2
_geom_torsion_site_symmetry_3
_geom_torsion_site_symmetry_4
_geom_torsion_publ_flag
Gd21 C201 C202 C203 70.20(17) . . . . ?
Gd21 C201 C205 C204 -70.56(17) . . . . ?
Gd21 C202 C203 C204 67.00(17) . . . . ?
Gd21 C203 C204 C205 67.55(17) . . . . ?
Gd21 C204 C205 C201 70.06(17) . . . . ?
Gd21 C206 C207 C208 68.85(16) . . . . ?
Gd21 C206 C210 C209 -69.57(16) . . . . ?
Gd21 C207 C208 C209 67.30(16) . . . . ?
Gd21 C208 C209 C210 68.54(16) . . . . ?
Gd21 C209 C210 C206 70.01(17) . . . . ?
Gd21 C211 C212 C213 70.18(17) . . . . ?
Gd21 C211 C215 C214 -68.70(16) . . . . ?
Gd21 C212 C213 C214 69.13(17) . . . . ?
Gd21 C213 C214 C215 68.21(16) . . . . ?
Gd21 C214 C215 C211 67.70(16) . . . . ?
Mn11 N102 C102 N101 0.8(3) . . . . ?
Mn11 N102 C102 C103 -178.38(14) . . . . ?
Mn11 N102 C109 N103 -2.0(3) . . . . ?
Mn11 N102 C109 C108 178.59(14) . . . . ?
Mn11 N104 C110 N103 -2.3(3) . . . . ?
Mn11 N104 C110 C111 177.29(14) . . . . ?
N101 C102 C103 C104 -2.8(4) . . . . ?
N101 C102 C103 C108 179.4(2) . . . . ?
N102 C102 C103 C104 176.5(2) . . . . ?
N102 C102 C103 C108 -1.3(2) . . . . ?
N103 C110 C111 C112 5.2(4) . . . . ?
N103 C110 C111 C116 -178.7(2) . . . . ?
N104 C110 C111 C112 -174.4(2) . . . . ?
N104 C110 C111 C116 1.7(2) . . . . ?
C101 N101 C102 N102 -1.5(3) . . . . ?
C101 N101 C102 C103 177.6(2) . . . . ?
C101 N104 C110 N103 178.0(2) 2_666 . . . ?
C101 N104 C110 C111 -2.4(2) 2_666 . . . ?
C102 N101 C101 N104 0.5(3) . . . 2_666 ?
C102 N101 C101 C116 -175.5(2) . . . 2_666 ?
C102 N102 C109 N103 177.8(2) . . . . ?
C102 N102 C109 C108 -1.6(2) . . . . ?
C102 C103 C104 C105 -178.4(2) . . . . ?
C102 C103 C108 C107 179.2(2) . . . . ?
C102 C103 C108 C109 0.3(2) . . . . ?
C103 C104 C105 C106 -0.1(4) . . . . ?
C103 C108 C109 N102 0.7(2) . . . . ?
C103 C108 C109 N103 -178.7(2) . . . . ?
C104 C103 C108 C107 1.1(3) . . . . ?
C104 C103 C108 C109 -177.7(2) . . . . ?
C104 C105 C106 C107 0.9(4) . . . . ?
C105 C106 C107 C108 -0.7(4) . . . . ?
C106 C107 C108 C103 -0.3(3) . . . . ?
C106 C107 C108 C109 178.2(2) . . . . ?
C107 C108 C109 N102 -177.9(2) . . . . ?
C107 C108 C109 N103 2.6(4) . . . . ?
C108 C103 C104 C105 -0.9(3) . . . . ?
C109 N102 C102 N101 -179.0(2) . . . . ?
C109 N102 C102 C103 1.8(2) . . . . ?
C109 N103 C110 N104 0.5(3) . . . . ?
C109 N103 C110 C111 -179.1(2) . . . . ?
C110 N103 C109 N102 1.9(4) . . . . ?
C110 N103 C109 C108 -178.8(2) . . . . ?
C110 C111 C112 C113 175.0(2) . . . . ?
C110 C111 C116 C101 -0.4(2) . . . 2_666 ?
C110 C111 C116 C115 -177.2(2) . . . . ?
C111 C112 C113 C114 1.6(4) . . . . ?
C112 C111 C116 C101 176.2(2) . . . 2_666 ?
C112 C111 C116 C115 -0.6(3) . . . . ?
C112 C113 C114 C115 -1.4(4) . . . . ?
C113 C114 C115 C116 0.1(4) . . . . ?
C114 C115 C116 C101 -175.1(2) . . . 2_666 ?
C114 C115 C116 C111 0.8(3) . . . . ?
C116 C111 C112 C113 -0.6(3) . . . . ?
C201 C202 C203 Gd21 -68.63(17) . . . . ?
C201 C202 C203 C204 -1.6(3) . . . . ?
C202 C201 C205 Gd21 69.06(17) . . . . ?
C202 C201 C205 C204 -1.5(3) . . . . ?
C202 C203 C204 Gd21 -66.83(17) . . . . ?
C202 C203 C204 C205 0.7(3) . . . . ?
C203 C204 C205 Gd21 -69.57(18) . . . . ?
C203 C204 C205 C201 0.5(3) . . . . ?
C205 C201 C202 Gd21 -68.25(17) . . . . ?
C205 C201 C202 C203 2.0(3) . . . . ?
C206 C207 C208 Gd21 -68.30(16) . . . . ?
C206 C207 C208 C209 -1.0(3) . . . . ?
C207 C206 C210 Gd21 68.81(17) . . . . ?
C207 C206 C210 C209 -0.8(3) . . . . ?
C207 C208 C209 Gd21 -68.01(16) . . . . ?
C207 C208 C209 C210 0.5(3) . . . . ?
C208 C209 C210 Gd21 -69.88(16) . . . . ?
C208 C209 C210 C206 0.1(3) . . . . ?
C210 C206 C207 Gd21 -67.77(17) . . . . ?
C210 C206 C207 C208 1.1(3) . . . . ?
C211 C212 C213 Gd21 -69.72(17) . . . . ?
C211 C212 C213 C214 -0.6(3) . . . . ?
C212 C211 C215 Gd21 68.54(17) . . . . ?
C212 C211 C215 C214 -0.2(3) . . . . ?
C212 C213 C214 Gd21 -67.72(17) . . . . ?
C212 C213 C214 C215 0.5(3) . . . . ?
C213 C214 C215 Gd21 -67.90(17) . . . . ?
C213 C214 C215 C211 -0.2(3) . . . . ?
C215 C211 C212 Gd21 -69.71(16) . . . . ?
C215 C211 C212 C213 0.5(3) . . . . ?
K31 O301 C302 C301 47.1(2) . . . . ?
K31 O301 C303 C304 -41.6(2) . . . . ?
K31 O302 C304 C303 -54.8(2) . . . . ?
K31 O302 C305 C306 51.1(2) . . . . ?
K31 O303 C308 C307 49.8(2) . . . . ?
K31 O303 C309 C310 -48.2(2) . . . . ?
K31 O304 C310 C309 -44.6(2) . . . . ?
K31 O304 C311 C312 42.7(2) . . . . ?
K31 O305 C314 C313 44.6(2) . . . . ?
K31 O305 C315 C316 -54.5(2) . . . . ?
K31 O306 C316 C315 -38.2(2) . . . . ?
K31 O306 C317 C318 53.1(2) . . . . ?
K31 N301 C301 C302 43.9(2) . . . . ?
K31 N301 C307 C308 43.5(2) . . . . ?
K31 N301 C313 C314 48.4(2) . . . . ?
K31 N302 C306 C305 44.2(2) . . . . ?
K31 N302 C312 C311 45.2(2) . . . . ?
K31 N302 C318 C317 41.2(2) . . . . ?
O301 C303 C304 O302 65.4(3) . . . . ?
O302 C305 C306 N302 -66.3(3) . . . . ?
O303 C309 C310 O304 61.7(2) . . . . ?
O304 C311 C312 N302 -59.2(3) . . . . ?
O305 C315 C316 O306 61.5(2) . . . . ?
O306 C317 C318 N302 -64.5(3) . . . . ?
N301 C301 C302 O301 -61.3(3) . . . . ?
N301 C307 C308 O303 -63.5(3) . . . . ?
N301 C313 C314 O305 -64.7(3) . . . . ?
C301 N301 C307 C308 -76.5(3) . . . . ?
C301 N301 C313 C314 168.2(2) . . . . ?
C302 O301 C303 C304 174.5(2) . . . . ?
C303 O301 C302 C301 -170.3(2) . . . . ?
C304 O302 C305 C306 177.41(19) . . . . ?
C305 O302 C304 C303 176.41(19) . . . . ?
C306 N302 C312 C311 164.8(2) . . . . ?
C306 N302 C318 C317 -78.9(2) . . . . ?
C307 N301 C301 C302 163.4(2) . . . . ?
C307 N301 C313 C314 -70.7(3) . . . . ?
C308 O303 C309 C310 174.20(19) . . . . ?
C309 O303 C308 C307 -174.79(19) . . . . ?
C310 O304 C311 C312 -172.94(18) . . . . ?
C311 O304 C310 C309 168.91(18) . . . . ?
C312 N302 C306 C305 -75.0(2) . . . . ?
C312 N302 C318 C317 160.38(19) . . . . ?
C313 N301 C301 C302 -75.3(3) . . . . ?
C313 N301 C307 C308 162.3(2) . . . . ?
C314 O305 C315 C316 171.69(19) . . . . ?
C315 O305 C314 C313 176.00(19) . . . . ?
C316 O306 C317 C318 -165.55(19) . . . . ?
C317 O306 C316 C315 -178.31(19) . . . . ?
C318 N302 C306 C305 164.3(2) . . . . ?
C318 N302 C312 C311 -74.3(2) . . . . ?
Cl41 C41 C42 Cl42 0.8(3) . . . . ?
Cl41 C41 C42 C43 -179.44(19) . . . . ?
Cl41 C41 C46 C45 178.94(19) . . . . ?
Cl42 C42 C43 C44 -179.6(2) . . . . ?
C41 C42 C43 C44 0.7(4) . . . . ?
C42 C41 C46 C45 -0.4(4) . . . . ?
C42 C43 C44 C45 -0.7(4) . . . . ?
C43 C44 C45 C46 0.2(4) . . . . ?
C44 C45 C46 C41 0.4(4) . . . . ?
C46 C41 C42 Cl42 -179.84(18) . . . . ?
C46 C41 C42 C43 -0.1(4) . . . . ?
Cl51 C51 C52 Cl52 -0.6 . . . . ?
Cl51 C51 C52 C53 178.8 . . . . ?
Cl51 C51 C56 C55 -178.6 . . . . ?
Cl52 C52 C53 C54 178.9 . . . . ?
C51 C52 C53 C54 -0.5 . . . . ?
C52 C51 C56 C55 0.5 . . . . ?
C52 C53 C54 C55 1.0 . . . . ?
C53 C54 C55 C56 -0.8 . . . . ?
C54 C55 C56 C51 0.0 . . . . ?
C56 C51 C52 Cl52 -179.6 . . . . ?
C56 C51 C52 C53 -0.2 . . . . ?
Cl61 C61 C62 Cl62 0.4(10) . . . . ?
Cl61 C61 C62 C63 179.2(6) . . . . ?
Cl61 C61 C66 C65 -179.5(6) . . . . ?
Cl62 C62 C63 C64 179.1(6) . . . . ?
C61 C62 C63 C64 0.2(12) . . . . ?
C62 C61 C66 C65 -0.9(12) . . . . ?
C62 C63 C64 C65 -0.7(12) . . . . ?
C63 C64 C65 C66 0.4(12) . . . . ?
C64 C65 C66 C61 0.4(12) . . . . ?
C66 C61 C62 Cl62 -178.3(6) . . . . ?
C66 C61 C62 C63 0.6(12) . . . . ?
